data_7000985
loop_
_publ_author_name
'Geis, Vanessa'
'Guttsche, Kristin'
'Knapp, Carsten'
'Scherer, Harald'
'Uzun, Rabiya'

_publ_section_title
;
 Synthesis and characterization of synthetically useful salts of the
 weakly-coordinating dianion [B12Cl12]2&#x2212;
;
_journal_issue 15
_journal_name_full 'Dalton Transactions'
_journal_page_first 2687
_journal_page_last 2694
_journal_paper_doi 10.1039/b821030f
_journal_year 2009
_chemical_formula_moiety '2(C19 H15), B12 Cl12, 2(C2 H4 Cl2)'
_chemical_formula_sum 'C42 H38 B12 Cl16'
_chemical_formula_weight 1239.64
_chemical_name_systematic
;
?
;
_space_group_IT_number 14
_symmetry_cell_setting monoclinic
_symmetry_space_group_name_Hall '-P 2yn'
_symmetry_space_group_name_H-M 'P 1 21/n 1'
_atom_sites_solution_hydrogens geom
_atom_sites_solution_primary direct
_atom_sites_solution_secondary difmap
_audit_creation_method SHELXL-97
_cell_angle_alpha 90.00
_cell_angle_beta 91.6220(10)
_cell_angle_gamma 90.00
_cell_formula_units_Z 2
_cell_length_a 9.9318(2)
_cell_length_b 14.9879(4)
_cell_length_c 17.9243(4)
_cell_measurement_reflns_used 9919
_cell_measurement_temperature 114(2)
_cell_measurement_theta_max 28.46
_cell_measurement_theta_min 2.32
_cell_volume 2667.09(11)
_computing_cell_refinement 'Saint V7.23A (Bruker AXS BV, 1997-2004)'
_computing_data_collection 'Collect (Bruker AXS BV, 1997-2004)'
_computing_data_reduction 'Sadabs 2004/1 (Bruker AXS BV, 1997-2004)'
_computing_molecular_graphics Diamond
_computing_publication_material 'SHELXL-97 (Sheldrick, 1997)'
_computing_structure_refinement 'SHELXL-97 (Sheldrick, 1997)'
_computing_structure_solution 'SHELXS-97 (Sheldrick, 1997)'
_diffrn_ambient_temperature 114(2)
_diffrn_measured_fraction_theta_full 0.999
_diffrn_measured_fraction_theta_max 0.999
_diffrn_measurement_device_type 'Bruker APEX II CCD area detector'
_diffrn_measurement_method 'APEXII (Bruker, 2005)'
_diffrn_radiation_monochromator graphite
_diffrn_radiation_source 'fine-focus sealed tube'
_diffrn_radiation_type MoK\a
_diffrn_radiation_wavelength 0.71073
_diffrn_reflns_av_R_equivalents 0.0414
_diffrn_reflns_av_sigmaI/netI 0.0212
_diffrn_reflns_limit_h_max 13
_diffrn_reflns_limit_h_min -13
_diffrn_reflns_limit_k_max 19
_diffrn_reflns_limit_k_min -20
_diffrn_reflns_limit_l_max 23
_diffrn_reflns_limit_l_min -24
_diffrn_reflns_number 62722
_diffrn_reflns_theta_full 28.57
_diffrn_reflns_theta_max 28.57
_diffrn_reflns_theta_min 1.77
_exptl_absorpt_coefficient_mu 0.857
_exptl_absorpt_correction_T_max 0.9470
_exptl_absorpt_correction_T_min 0.8358
_exptl_absorpt_correction_type multi-scan
_exptl_absorpt_process_details 'SADABS (Sheldrick, 1996)'
_exptl_crystal_colour yellow
_exptl_crystal_density_diffrn 1.544
_exptl_crystal_density_method 'not measured'
_exptl_crystal_description block
_exptl_crystal_F_000 1244
_exptl_crystal_size_max 0.20
_exptl_crystal_size_mid 0.17
_exptl_crystal_size_min 0.06
_refine_diff_density_max 0.419
_refine_diff_density_min -0.292
_refine_diff_density_rms 0.059
_refine_ls_extinction_method none
_refine_ls_goodness_of_fit_ref 1.045
_refine_ls_hydrogen_treatment refU
_refine_ls_matrix_type full
_refine_ls_number_parameters 336
_refine_ls_number_reflns 6807
_refine_ls_number_restraints 0
_refine_ls_restrained_S_all 1.045
_refine_ls_R_factor_all 0.0393
_refine_ls_R_factor_gt 0.0306
_refine_ls_shift/su_max 0.002
_refine_ls_shift/su_mean 0.000
_refine_ls_structure_factor_coef Fsqd
_refine_ls_weighting_details 'calc w=1/[\s^2^(Fo^2^)+(0.0402P)^2^+1.1219P] where P=(Fo^2^+2Fc^2^)/3'
_refine_ls_weighting_scheme calc
_refine_ls_wR_factor_gt 0.0749
_refine_ls_wR_factor_ref 0.0802
_reflns_number_gt 5751
_reflns_number_total 6807
_reflns_threshold_expression >2sigma(I)
_cod_data_source_file b821030f.txt
_cod_data_source_block ck014
_cod_depositor_comments
;
The following automatic conversions were performed:
'_symmetry_cell_setting' value 'Monoclinic' changed to 'monoclinic'
according to '/home/saulius/struct/CIF-dictionaries/cif_core.dic'
dictionary named 'cif_core.dic' version 2.4.1 from 2010-06-29.

Automatic conversion script
Id: cif_fix_enum 1527 2010-12-29 10:47:43Z saulius 
;
_cod_original_cell_volume 2667.08(11)
_cod_original_sg_symbol_H-M P2(1)/n
_cod_database_code 7000985

loop_
_symmetry_equiv_pos_as_xyz
'x, y, z'
'-x+1/2, y+1/2, -z+1/2'
'-x, -y, -z'
'x-1/2, -y-1/2, z-1/2'

loop_
_atom_site_label
_atom_site_type_symbol
_atom_site_fract_x
_atom_site_fract_y
_atom_site_fract_z
_atom_site_U_iso_or_equiv
_atom_site_adp_type
_atom_site_occupancy
_atom_site_symmetry_multiplicity
_atom_site_calc_flag
_atom_site_refinement_flags
_atom_site_disorder_assembly
_atom_site_disorder_group
B1 B 0.92594(16) 0.55877(11) 0.06807(9) 0.0174(3) Uani 1 1 d . . .
Cl1 Cl 0.84921(4) 0.62069(2) 0.14046(2) 0.02371(9) Uani 1 1 d . . .
B2 B 0.87395(16) 0.57058(11) -0.02756(9) 0.0179(3) Uani 1 1 d . . .
Cl2 Cl 0.74078(4) 0.64499(3) -0.05494(2) 0.02642(9) Uani 1 1 d . . .
B3 B 1.03540(16) 0.61028(11) 0.00369(9) 0.0180(3) Uani 1 1 d . . .
Cl3 Cl 1.07537(4) 0.72669(2) 0.00884(2) 0.02334(9) Uani 1 1 d . . .
B4 B 1.10129(16) 0.53433(11) 0.07200(9) 0.0180(3) Uani 1 1 d . . .
Cl4 Cl 1.20430(4) 0.57282(3) 0.14895(2) 0.02449(9) Uani 1 1 d . . .
B5 B 0.98176(16) 0.44731(11) 0.08283(9) 0.0181(3) Uani 1 1 d . . .
Cl5 Cl 0.96323(4) 0.39253(2) 0.17063(2) 0.02529(9) Uani 1 1 d . . .
B6 B 0.84099(16) 0.46958(11) 0.02134(9) 0.0183(3) Uani 1 1 d . . .
Cl6 Cl 0.67332(4) 0.43814(3) 0.04379(2) 0.02687(9) Uani 1 1 d . . .
C1 C 0.70843(15) 0.94270(10) 0.16934(8) 0.0198(3) Uani 1 1 d . . .
C2 C 0.66958(15) 1.03557(10) 0.16896(8) 0.0211(3) Uani 1 1 d . . .
C3 C 0.76771(16) 1.10156(11) 0.15746(9) 0.0247(3) Uani 1 1 d . . .
H3 H 0.8597 1.0850 0.1542 0.0357(14) Uiso 1 1 calc R . .
C4 C 0.73157(18) 1.18999(11) 0.15083(9) 0.0292(4) Uani 1 1 d . . .
H4 H 0.7978 1.2339 0.1410 0.0357(14) Uiso 1 1 calc R . .
C5 C 0.59869(19) 1.21449(11) 0.15848(10) 0.0314(4) Uani 1 1 d . . .
H5 H 0.5736 1.2754 0.1533 0.0357(14) Uiso 1 1 calc R . .
C6 C 0.50140(18) 1.15103(12) 0.17371(10) 0.0307(4) Uani 1 1 d . . .
H6 H 0.4111 1.1690 0.1812 0.0357(14) Uiso 1 1 calc R . .
C7 C 0.53566(16) 1.06208(11) 0.17797(9) 0.0250(3) Uani 1 1 d . . .
H7 H 0.4684 1.0186 0.1870 0.0357(14) Uiso 1 1 calc R . .
C8 C 0.84057(15) 0.91793(10) 0.19833(9) 0.0210(3) Uani 1 1 d . . .
C9 C 0.89605(15) 0.96242(10) 0.26117(9) 0.0232(3) Uani 1 1 d . . .
H9 H 0.8462 1.0080 0.2847 0.0357(14) Uiso 1 1 calc R . .
C10 C 1.02263(16) 0.93998(11) 0.28857(9) 0.0256(3) Uani 1 1 d . . .
H10 H 1.0586 0.9687 0.3320 0.0357(14) Uiso 1 1 calc R . .
C11 C 1.09741(16) 0.87560(11) 0.25287(10) 0.0276(3) Uani 1 1 d . . .
H11 H 1.1859 0.8620 0.2709 0.0357(14) Uiso 1 1 calc R . .
C12 C 1.04420(16) 0.83080(11) 0.19094(10) 0.0273(3) Uani 1 1 d . . .
H12 H 1.0960 0.7865 0.1670 0.0357(14) Uiso 1 1 calc R . .
C13 C 0.91593(16) 0.85070(10) 0.16406(9) 0.0233(3) Uani 1 1 d . . .
H13 H 0.8787 0.8190 0.1225 0.0357(14) Uiso 1 1 calc R . .
C14 C 0.61867(15) 0.87612(10) 0.13887(9) 0.0225(3) Uani 1 1 d . . .
C15 C 0.62249(16) 0.78840(11) 0.16669(9) 0.0253(3) Uani 1 1 d . . .
H15 H 0.6856 0.7728 0.2053 0.0357(14) Uiso 1 1 calc R . .
C16 C 0.53494(17) 0.72497(12) 0.13806(11) 0.0331(4) Uani 1 1 d . . .
H16 H 0.5362 0.6663 0.1580 0.0357(14) Uiso 1 1 calc R . .
C17 C 0.44570(18) 0.74615(13) 0.08073(12) 0.0390(4) Uani 1 1 d . . .
H17 H 0.3866 0.7017 0.0608 0.0357(14) Uiso 1 1 calc R . .
C18 C 0.44142(19) 0.83197(13) 0.05175(11) 0.0382(4) Uani 1 1 d . . .
H18 H 0.3803 0.8458 0.0117 0.0357(14) Uiso 1 1 calc R . .
C19 C 0.52502(17) 0.89683(12) 0.08063(10) 0.0299(4) Uani 1 1 d . . .
H19 H 0.5200 0.9559 0.0614 0.0357(14) Uiso 1 1 calc R . .
Cl7 Cl 0.37935(5) 0.66865(3) 0.30994(3) 0.04394(12) Uani 1 1 d . . .
Cl8 Cl 0.31396(6) 0.49305(4) 0.49389(3) 0.05389(15) Uani 1 1 d . . .
C20 C 0.3487(4) 0.6277(3) 0.4037(2) 0.0422(8) Uani 0.60 1 d P A 1
H20A H 0.4219 0.6476 0.4384 0.067(5) Uiso 0.60 1 calc PR A 1
H20B H 0.2625 0.6519 0.4213 0.067(5) Uiso 0.60 1 calc PR A 1
C21 C 0.3431(3) 0.5295(2) 0.40209(19) 0.0375(7) Uani 0.60 1 d P A 1
H21A H 0.4292 0.5049 0.3846 0.067(5) Uiso 0.60 1 calc PR A 1
H21B H 0.2695 0.5092 0.3678 0.067(5) Uiso 0.60 1 calc PR A 1
C20A C 0.3501(4) 0.5728(3) 0.3604(3) 0.0297(9) Uani 0.40 1 d P A 2
H20C H 0.2664 0.5436 0.3414 0.067(5) Uiso 0.40 1 calc PR A 2
H20D H 0.4257 0.5305 0.3547 0.067(5) Uiso 0.40 1 calc PR A 2
C21A C 0.3368(6) 0.5962(4) 0.4406(3) 0.0437(13) Uani 0.40 1 d P A 2
H21C H 0.2584 0.6360 0.4468 0.067(5) Uiso 0.40 1 calc PR A 2
H21D H 0.4187 0.6278 0.4591 0.067(5) Uiso 0.40 1 calc PR A 2

loop_
_atom_site_aniso_label
_atom_site_aniso_U_11
_atom_site_aniso_U_22
_atom_site_aniso_U_33
_atom_site_aniso_U_23
_atom_site_aniso_U_13
_atom_site_aniso_U_12
B1 0.0180(7) 0.0162(7) 0.0179(8) -0.0020(6) 0.0009(6) 0.0005(6)
Cl1 0.02732(18) 0.02093(17) 0.02311(18) -0.00472(14) 0.00466(14) 0.00171(14)
B2 0.0177(7) 0.0168(7) 0.0192(8) -0.0013(6) -0.0013(6) 0.0018(6)
Cl2 0.02486(18) 0.02393(19) 0.0301(2) -0.00036(15) -0.00562(15) 0.00699(14)
B3 0.0195(7) 0.0150(7) 0.0196(8) -0.0012(6) 0.0000(6) -0.0019(6)
Cl3 0.02873(18) 0.01471(16) 0.02654(19) -0.00146(13) 0.00029(14) -0.00279(13)
B4 0.0187(7) 0.0167(7) 0.0185(8) -0.0023(6) -0.0022(6) -0.0003(6)
Cl4 0.02425(18) 0.02515(18) 0.02363(18) -0.00483(14) -0.00707(14) -0.00025(14)
B5 0.0214(7) 0.0157(7) 0.0171(8) -0.0004(6) 0.0002(6) -0.0006(6)
Cl5 0.0355(2) 0.02104(18) 0.01943(18) 0.00282(14) 0.00264(14) -0.00134(14)
B6 0.0178(7) 0.0173(7) 0.0198(8) -0.0020(6) 0.0007(6) -0.0016(6)
Cl6 0.01954(17) 0.0286(2) 0.0327(2) -0.00531(16) 0.00497(14) -0.00591(14)
C1 0.0214(7) 0.0206(7) 0.0173(7) -0.0001(6) 0.0003(5) -0.0020(5)
C2 0.0237(7) 0.0201(7) 0.0195(7) -0.0009(6) -0.0014(6) -0.0009(6)
C3 0.0248(7) 0.0244(8) 0.0249(8) -0.0019(6) 0.0013(6) -0.0034(6)
C4 0.0380(9) 0.0224(8) 0.0273(8) -0.0018(6) 0.0033(7) -0.0056(7)
C5 0.0434(10) 0.0201(8) 0.0308(9) -0.0016(7) 0.0015(7) 0.0045(7)
C6 0.0276(8) 0.0292(9) 0.0351(9) -0.0034(7) -0.0016(7) 0.0060(7)
C7 0.0232(7) 0.0249(8) 0.0268(8) -0.0008(6) -0.0023(6) -0.0008(6)
C8 0.0199(7) 0.0192(7) 0.0236(7) 0.0003(6) -0.0009(6) -0.0019(5)
C9 0.0241(7) 0.0213(7) 0.0242(8) -0.0022(6) -0.0008(6) -0.0024(6)
C10 0.0245(8) 0.0261(8) 0.0258(8) 0.0003(6) -0.0039(6) -0.0054(6)
C11 0.0217(7) 0.0309(8) 0.0300(9) 0.0055(7) -0.0024(6) -0.0012(6)
C12 0.0255(8) 0.0253(8) 0.0312(9) 0.0009(7) 0.0025(6) 0.0037(6)
C13 0.0262(8) 0.0200(7) 0.0237(8) -0.0026(6) 0.0001(6) -0.0006(6)
C14 0.0221(7) 0.0215(7) 0.0238(8) -0.0029(6) -0.0013(6) -0.0012(6)
C15 0.0242(7) 0.0218(7) 0.0298(8) -0.0011(6) -0.0011(6) -0.0003(6)
C16 0.0290(8) 0.0208(8) 0.0497(11) -0.0044(7) 0.0026(8) -0.0042(6)
C17 0.0294(9) 0.0313(9) 0.0557(12) -0.0164(9) -0.0062(8) -0.0075(7)
C18 0.0339(9) 0.0380(10) 0.0418(11) -0.0089(8) -0.0162(8) -0.0002(8)
C19 0.0328(9) 0.0258(8) 0.0305(9) -0.0017(7) -0.0093(7) 0.0009(7)
Cl7 0.0415(3) 0.0413(3) 0.0489(3) 0.0058(2) -0.0007(2) 0.0001(2)
Cl8 0.0571(3) 0.0629(4) 0.0422(3) 0.0042(3) 0.0105(2) -0.0156(3)
C20 0.046(2) 0.041(2) 0.040(2) -0.0102(17) -0.0057(16) 0.0024(16)
C21 0.0397(17) 0.0383(18) 0.0345(17) -0.0082(15) 0.0031(13) -0.0039(14)
C20A 0.026(2) 0.024(2) 0.040(3) -0.005(2) 0.0038(18) -0.0041(16)
C21A 0.063(4) 0.035(3) 0.034(3) -0.002(2) 0.009(3) -0.011(2)

loop_
_atom_type_symbol
_atom_type_description
_atom_type_scat_dispersion_real
_atom_type_scat_dispersion_imag
_atom_type_scat_source
C C 0.0033 0.0016 'International Tables Vol C Tables 4.2.6.8 and 6.1.1.4'
H H 0.0000 0.0000 'International Tables Vol C Tables 4.2.6.8 and 6.1.1.4'
B B 0.0013 0.0007 'International Tables Vol C Tables 4.2.6.8 and 6.1.1.4'
Cl Cl 0.1484 0.1585 'International Tables Vol C Tables 4.2.6.8 and 6.1.1.4'

loop_
_geom_angle_atom_site_label_1
_geom_angle_atom_site_label_2
_geom_angle_atom_site_label_3
_geom_angle
_geom_angle_site_symmetry_1
_geom_angle_site_symmetry_3
_geom_angle_publ_flag
B5 B1 B6 60.35(9) . . ?
B5 B1 B4 59.98(9) . . ?
B6 B1 B4 108.35(11) . . ?
B5 B1 B3 108.05(11) . . ?
B6 B1 B3 108.09(11) . . ?
B4 B1 B3 60.05(9) . . ?
B5 B1 Cl1 121.23(11) . . ?
B6 B1 Cl1 121.81(10) . . ?
B4 B1 Cl1 121.08(11) . . ?
B3 B1 Cl1 121.75(10) . . ?
B5 B1 B2 108.47(11) . . ?
B6 B1 B2 60.11(9) . . ?
B4 B1 B2 108.34(11) . . ?
B3 B1 B2 60.05(9) . . ?
Cl1 B1 B2 121.94(10) . . ?
B4 B2 B6 60.05(9) 3_765 . ?
B4 B2 B1 107.56(11) 3_765 . ?
B6 B2 B1 59.75(9) . . ?
B4 B2 B5 59.77(9) 3_765 3_765 ?
B6 B2 B5 107.84(11) . 3_765 ?
B1 B2 B5 107.64(11) . 3_765 ?
B4 B2 B3 107.46(11) 3_765 . ?
B6 B2 B3 107.71(11) . . ?
B1 B2 B3 59.93(9) . . ?
B5 B2 B3 59.76(9) 3_765 . ?
B4 B2 Cl2 122.53(10) 3_765 . ?
B6 B2 Cl2 121.29(10) . . ?
B1 B2 Cl2 121.14(10) . . ?
B5 B2 Cl2 122.72(11) 3_765 . ?
B3 B2 Cl2 121.94(11) . . ?
B5 B3 B6 60.27(9) 3_765 3_765 ?
B5 B3 B4 108.25(11) 3_765 . ?
B6 B3 B4 60.11(9) 3_765 . ?
B5 B3 B1 107.99(11) 3_765 . ?
B6 B3 B1 108.02(11) 3_765 . ?
B4 B3 B1 59.86(9) . . ?
B5 B3 B2 60.12(9) 3_765 . ?
B6 B3 B2 108.44(11) 3_765 . ?
B4 B3 B2 108.16(11) . . ?
B1 B3 B2 60.02(9) . . ?
B5 B3 Cl3 122.22(11) 3_765 . ?
B6 B3 Cl3 120.95(10) 3_765 . ?
B4 B3 Cl3 120.67(10) . . ?
B1 B3 Cl3 121.77(11) . . ?
B2 B3 Cl3 122.44(11) . . ?
B5 B4 B1 59.96(9) . . ?
B5 B4 B3 108.07(11) . . ?
B1 B4 B3 60.09(9) . . ?
B5 B4 B2 60.19(9) . 3_765 ?
B1 B4 B2 108.13(11) . 3_765 ?
B3 B4 B2 108.00(11) . 3_765 ?
B5 B4 B6 108.15(11) . 3_765 ?
B1 B4 B6 108.04(11) . 3_765 ?
B3 B4 B6 59.90(9) . 3_765 ?
B2 B4 B6 60.02(9) 3_765 3_765 ?
B5 B4 Cl4 121.42(11) . . ?
B1 B4 Cl4 120.12(11) . . ?
B3 B4 Cl4 120.95(11) . . ?
B2 B4 Cl4 123.07(11) 3_765 . ?
B6 B4 Cl4 122.77(11) 3_765 . ?
B1 B5 B4 60.05(9) . . ?
B1 B5 B3 107.72(11) . 3_765 ?
B4 B5 B3 107.97(11) . 3_765 ?
B1 B5 B2 108.09(11) . 3_765 ?
B4 B5 B2 60.04(9) . 3_765 ?
B3 B5 B2 60.13(9) 3_765 3_765 ?
B1 B5 B6 59.83(9) . . ?
B4 B5 B6 107.99(11) . . ?
B3 B5 B6 59.93(9) 3_765 . ?
B2 B5 B6 108.18(11) 3_765 . ?
B1 B5 Cl5 121.53(11) . . ?
B4 B5 Cl5 121.22(11) . . ?
B3 B5 Cl5 122.31(11) 3_765 . ?
B2 B5 Cl5 121.55(11) 3_765 . ?
B6 B5 Cl5 122.01(11) . . ?
B1 B6 B3 107.62(11) . 3_765 ?
B1 B6 B2 60.15(9) . . ?
B3 B6 B2 108.00(11) 3_765 . ?
B1 B6 B4 107.79(11) . 3_765 ?
B3 B6 B4 59.99(9) 3_765 3_765 ?
B2 B6 B4 59.94(9) . 3_765 ?
B1 B6 B5 59.82(9) . . ?
B3 B6 B5 59.81(9) 3_765 . ?
B2 B6 B5 108.07(11) . . ?
B4 B6 B5 107.79(11) 3_765 . ?
B1 B6 Cl6 121.67(11) . . ?
B3 B6 Cl6 122.19(11) 3_765 . ?
B2 B6 Cl6 121.29(11) . . ?
B4 B6 Cl6 121.89(11) 3_765 . ?
B5 B6 Cl6 121.97(11) . . ?
C14 C1 C2 120.34(13) . . ?
C14 C1 C8 120.37(14) . . ?
C2 C1 C8 119.25(13) . . ?
C7 C2 C3 118.73(14) . . ?
C7 C2 C1 121.79(14) . . ?
C3 C2 C1 119.46(14) . . ?
C4 C3 C2 120.59(15) . . ?
C4 C3 H3 119.7 . . ?
C2 C3 H3 119.7 . . ?
C3 C4 C5 119.66(16) . . ?
C3 C4 H4 120.2 . . ?
C5 C4 H4 120.2 . . ?
C4 C5 C6 120.66(16) . . ?
C4 C5 H5 119.7 . . ?
C6 C5 H5 119.7 . . ?
C7 C6 C5 120.11(16) . . ?
C7 C6 H6 119.9 . . ?
C5 C6 H6 119.9 . . ?
C6 C7 C2 120.11(15) . . ?
C6 C7 H7 119.9 . . ?
C2 C7 H7 119.9 . . ?
C13 C8 C9 119.18(14) . . ?
C13 C8 C1 121.04(14) . . ?
C9 C8 C1 119.77(14) . . ?
C10 C9 C8 120.13(15) . . ?
C10 C9 H9 119.9 . . ?
C8 C9 H9 119.9 . . ?
C9 C10 C11 120.05(15) . . ?
C9 C10 H10 120.0 . . ?
C11 C10 H10 120.0 . . ?
C10 C11 C12 120.61(15) . . ?
C10 C11 H11 119.7 . . ?
C12 C11 H11 119.7 . . ?
C13 C12 C11 120.03(15) . . ?
C13 C12 H12 120.0 . . ?
C11 C12 H12 120.0 . . ?
C12 C13 C8 119.94(15) . . ?
C12 C13 H13 120.0 . . ?
C8 C13 H13 120.0 . . ?
C15 C14 C19 118.55(15) . . ?
C15 C14 C1 120.31(14) . . ?
C19 C14 C1 121.14(14) . . ?
C16 C15 C14 120.17(16) . . ?
C16 C15 H15 119.9 . . ?
C14 C15 H15 119.9 . . ?
C17 C16 C15 120.38(17) . . ?
C17 C16 H16 119.8 . . ?
C15 C16 H16 119.8 . . ?
C16 C17 C18 120.41(16) . . ?
C16 C17 H17 119.8 . . ?
C18 C17 H17 119.8 . . ?
C19 C18 C17 120.29(17) . . ?
C19 C18 H18 119.9 . . ?
C17 C18 H18 119.9 . . ?
C18 C19 C14 120.16(16) . . ?
C18 C19 H19 119.9 . . ?
C14 C19 H19 119.9 . . ?
C21 C20 Cl7 109.0(3) . . ?
C21 C20 H20A 109.9 . . ?
Cl7 C20 H20A 109.9 . . ?
C21 C20 H20B 109.9 . . ?
Cl7 C20 H20B 109.9 . . ?
H20A C20 H20B 108.3 . . ?
C20 C21 Cl8 107.3(3) . . ?
C20 C21 H21A 110.2 . . ?
Cl8 C21 H21A 110.2 . . ?
C20 C21 H21B 110.2 . . ?
Cl8 C21 H21B 110.2 . . ?
H21A C21 H21B 108.5 . . ?
C21A C20A Cl7 109.3(3) . . ?
C21A C20A H20C 109.8 . . ?
Cl7 C20A H20C 109.8 . . ?
C21A C20A H20D 109.8 . . ?
Cl7 C20A H20D 109.8 . . ?
H20C C20A H20D 108.3 . . ?
C20A C21A Cl8 108.7(4) . . ?
C20A C21A H21C 110.0 . . ?
Cl8 C21A H21C 110.0 . . ?
C20A C21A H21D 110.0 . . ?
Cl8 C21A H21D 110.0 . . ?
H21C C21A H21D 108.3 . . ?

loop_
_geom_bond_atom_site_label_1
_geom_bond_atom_site_label_2
_geom_bond_distance
_geom_bond_site_symmetry_2
_geom_bond_publ_flag
B1 B5 1.778(2) . ?
B1 B6 1.778(2) . ?
B1 B4 1.779(2) . ?
B1 B3 1.783(2) . ?
B1 Cl1 1.7838(16) . ?
B1 B2 1.785(2) . ?
B2 B4 1.783(2) 3_765 ?
B2 B6 1.784(2) . ?
B2 B5 1.785(2) 3_765 ?
B2 B3 1.786(2) . ?
B2 Cl2 1.7879(16) . ?
B3 B5 1.779(2) 3_765 ?
B3 B6 1.781(2) 3_765 ?
B3 B4 1.783(2) . ?
B3 Cl3 1.7911(17) . ?
B4 B5 1.778(2) . ?
B4 B2 1.783(2) 3_765 ?
B4 B6 1.785(2) 3_765 ?
B4 Cl4 1.7894(16) . ?
B5 B3 1.779(2) 3_765 ?
B5 B2 1.785(2) 3_765 ?
B5 B6 1.787(2) . ?
B5 Cl5 1.7891(17) . ?
B6 B3 1.781(2) 3_765 ?
B6 B4 1.785(2) 3_765 ?
B6 Cl6 1.7874(16) . ?
C1 C14 1.436(2) . ?
C1 C2 1.444(2) . ?
C1 C8 1.446(2) . ?
C2 C7 1.402(2) . ?
C2 C3 1.408(2) . ?
C3 C4 1.377(2) . ?
C3 H3 0.9500 . ?
C4 C5 1.380(3) . ?
C4 H4 0.9500 . ?
C5 C6 1.388(3) . ?
C5 H5 0.9500 . ?
C6 C7 1.377(2) . ?
C6 H6 0.9500 . ?
C7 H7 0.9500 . ?
C8 C13 1.407(2) . ?
C8 C9 1.408(2) . ?
C9 C10 1.378(2) . ?
C9 H9 0.9500 . ?
C10 C11 1.385(2) . ?
C10 H10 0.9500 . ?
C11 C12 1.389(2) . ?
C11 H11 0.9500 . ?
C12 C13 1.382(2) . ?
C12 H12 0.9500 . ?
C13 H13 0.9500 . ?
C14 C15 1.406(2) . ?
C14 C19 1.413(2) . ?
C15 C16 1.378(2) . ?
C15 H15 0.9500 . ?
C16 C17 1.375(3) . ?
C16 H16 0.9500 . ?
C17 C18 1.387(3) . ?
C17 H17 0.9500 . ?
C18 C19 1.370(2) . ?
C18 H18 0.9500 . ?
C19 H19 0.9500 . ?
Cl7 C20A 1.727(5) . ?
Cl7 C20 1.822(4) . ?
Cl8 C21 1.765(4) . ?
Cl8 C21A 1.834(6) . ?
C20 C21 1.474(5) . ?
C20 H20A 0.9900 . ?
C20 H20B 0.9900 . ?
C21 H21A 0.9900 . ?
C21 H21B 0.9900 . ?
C20A C21A 1.490(7) . ?
C20A H20C 0.9900 . ?
C20A H20D 0.9900 . ?
C21A H21C 0.9900 . ?
C21A H21D 0.9900 . ?

loop_
_geom_torsion_atom_site_label_1
_geom_torsion_atom_site_label_2
_geom_torsion_atom_site_label_3
_geom_torsion_atom_site_label_4
_geom_torsion
_geom_torsion_site_symmetry_1
_geom_torsion_site_symmetry_2
_geom_torsion_site_symmetry_3
_geom_torsion_site_symmetry_4
_geom_torsion_publ_flag
B5 B1 B2 B4 -0.25(15) . . . 3_765 ?
B6 B1 B2 B4 -37.73(11) . . . 3_765 ?
B4 B1 B2 B4 63.33(15) . . . 3_765 ?
B3 B1 B2 B4 100.39(12) . . . 3_765 ?
Cl1 B1 B2 B4 -148.72(11) . . . 3_765 ?
B5 B1 B2 B6 37.49(11) . . . . ?
B4 B1 B2 B6 101.07(12) . . . . ?
B3 B1 B2 B6 138.13(12) . . . . ?
Cl1 B1 B2 B6 -110.98(13) . . . . ?
B5 B1 B2 B5 -63.28(15) . . . 3_765 ?
B6 B1 B2 B5 -100.76(12) . . . 3_765 ?
B4 B1 B2 B5 0.30(15) . . . 3_765 ?
B3 B1 B2 B5 37.36(11) . . . 3_765 ?
Cl1 B1 B2 B5 148.25(11) . . . 3_765 ?
B5 B1 B2 B3 -100.64(12) . . . . ?
B6 B1 B2 B3 -138.13(12) . . . . ?
B4 B1 B2 B3 -37.06(11) . . . . ?
Cl1 B1 B2 B3 110.89(13) . . . . ?
B5 B1 B2 Cl2 147.99(11) . . . . ?
B6 B1 B2 Cl2 110.50(13) . . . . ?
B4 B1 B2 Cl2 -148.43(11) . . . . ?
B3 B1 B2 Cl2 -111.38(13) . . . . ?
Cl1 B1 B2 Cl2 -0.48(18) . . . . ?
B5 B1 B3 B5 63.74(15) . . . 3_765 ?
B6 B1 B3 B5 -0.10(15) . . . 3_765 ?
B4 B1 B3 B5 101.08(12) . . . 3_765 ?
Cl1 B1 B3 B5 -148.79(11) . . . 3_765 ?
B2 B1 B3 B5 -37.61(11) . . . 3_765 ?
B5 B1 B3 B6 0.02(15) . . . 3_765 ?
B6 B1 B3 B6 -63.82(15) . . . 3_765 ?
B4 B1 B3 B6 37.36(11) . . . 3_765 ?
Cl1 B1 B3 B6 147.48(11) . . . 3_765 ?
B2 B1 B3 B6 -101.33(12) . . . 3_765 ?
B5 B1 B3 B4 -37.34(11) . . . . ?
B6 B1 B3 B4 -101.18(12) . . . . ?
Cl1 B1 B3 B4 110.12(13) . . . . ?
B2 B1 B3 B4 -138.69(12) . . . . ?
B5 B1 B3 B2 101.35(12) . . . . ?
B6 B1 B3 B2 37.50(11) . . . . ?
B4 B1 B3 B2 138.69(12) . . . . ?
Cl1 B1 B3 B2 -111.19(13) . . . . ?
B5 B1 B3 Cl3 -146.87(11) . . . . ?
B6 B1 B3 Cl3 149.29(11) . . . . ?
B4 B1 B3 Cl3 -109.52(13) . . . . ?
Cl1 B1 B3 Cl3 0.60(18) . . . . ?
B2 B1 B3 Cl3 111.79(13) . . . . ?
B4 B2 B3 B5 37.41(11) 3_765 . . 3_765 ?
B6 B2 B3 B5 100.73(12) . . . 3_765 ?
B1 B2 B3 B5 137.98(12) . . . 3_765 ?
Cl2 B2 B3 B5 -111.96(13) . . . 3_765 ?
B4 B2 B3 B6 0.04(15) 3_765 . . 3_765 ?
B6 B2 B3 B6 63.36(15) . . . 3_765 ?
B1 B2 B3 B6 100.60(12) . . . 3_765 ?
B5 B2 B3 B6 -37.38(11) 3_765 . . 3_765 ?
Cl2 B2 B3 B6 -149.33(11) . . . 3_765 ?
B4 B2 B3 B4 -63.64(15) 3_765 . . . ?
B6 B2 B3 B4 -0.32(15) . . . . ?
B1 B2 B3 B4 36.93(11) . . . . ?
B5 B2 B3 B4 -101.05(12) 3_765 . . . ?
Cl2 B2 B3 B4 146.99(11) . . . . ?
B4 B2 B3 B1 -100.57(12) 3_765 . . . ?
B6 B2 B3 B1 -37.25(11) . . . . ?
B5 B2 B3 B1 -137.98(12) 3_765 . . . ?
Cl2 B2 B3 B1 110.07(13) . . . . ?
B4 B2 B3 Cl3 148.73(11) 3_765 . . . ?
B6 B2 B3 Cl3 -147.96(11) . . . . ?
B1 B2 B3 Cl3 -110.71(13) . . . . ?
B5 B2 B3 Cl3 111.31(13) 3_765 . . . ?
Cl2 B2 B3 Cl3 -0.64(18) . . . . ?
B6 B1 B4 B5 -37.49(11) . . . . ?
B3 B1 B4 B5 -138.24(12) . . . . ?
Cl1 B1 B4 B5 110.55(13) . . . . ?
B2 B1 B4 B5 -101.18(12) . . . . ?
B5 B1 B4 B3 138.24(12) . . . . ?
B6 B1 B4 B3 100.75(12) . . . . ?
Cl1 B1 B4 B3 -111.22(13) . . . . ?
B2 B1 B4 B3 37.06(11) . . . . ?
B5 B1 B4 B2 37.48(11) . . . 3_765 ?
B6 B1 B4 B2 -0.01(15) . . . 3_765 ?
B3 B1 B4 B2 -100.76(12) . . . 3_765 ?
Cl1 B1 B4 B2 148.02(11) . . . 3_765 ?
B2 B1 B4 B2 -63.70(15) . . . 3_765 ?
B5 B1 B4 B6 100.96(12) . . . 3_765 ?
B6 B1 B4 B6 63.48(15) . . . 3_765 ?
B3 B1 B4 B6 -37.27(11) . . . 3_765 ?
Cl1 B1 B4 B6 -148.49(11) . . . 3_765 ?
B2 B1 B4 B6 -0.21(15) . . . 3_765 ?
B5 B1 B4 Cl4 -111.14(13) . . . . ?
B6 B1 B4 Cl4 -148.63(11) . . . . ?
B3 B1 B4 Cl4 110.62(13) . . . . ?
Cl1 B1 B4 Cl4 -0.60(18) . . . . ?
B2 B1 B4 Cl4 147.68(11) . . . . ?
B5 B3 B4 B5 -63.30(15) 3_765 . . . ?
B6 B3 B4 B5 -100.93(12) 3_765 . . . ?
B1 B3 B4 B5 37.34(11) . . . . ?
B2 B3 B4 B5 0.34(15) . . . . ?
Cl3 B3 B4 B5 148.66(11) . . . . ?
B5 B3 B4 B1 -100.64(12) 3_765 . . . ?
B6 B3 B4 B1 -138.27(12) 3_765 . . . ?
B2 B3 B4 B1 -37.00(11) . . . . ?
Cl3 B3 B4 B1 111.32(13) . . . . ?
B5 B3 B4 B2 0.35(15) 3_765 . . 3_765 ?
B6 B3 B4 B2 -37.29(10) 3_765 . . 3_765 ?
B1 B3 B4 B2 100.99(12) . . . 3_765 ?
B2 B3 B4 B2 63.99(15) . . . 3_765 ?
Cl3 B3 B4 B2 -147.69(11) . . . 3_765 ?
B5 B3 B4 B6 37.63(11) 3_765 . . 3_765 ?
B1 B3 B4 B6 138.27(12) . . . 3_765 ?
B2 B3 B4 B6 101.27(12) . . . 3_765 ?
Cl3 B3 B4 B6 -110.41(13) . . . 3_765 ?
B5 B3 B4 Cl4 150.09(11) 3_765 . . . ?
B6 B3 B4 Cl4 112.46(13) 3_765 . . . ?
B1 B3 B4 Cl4 -109.27(13) . . . . ?
B2 B3 B4 Cl4 -146.27(11) . . . . ?
Cl3 B3 B4 Cl4 2.05(18) . . . . ?
B6 B1 B5 B4 138.35(12) . . . . ?
B3 B1 B5 B4 37.37(11) . . . . ?
Cl1 B1 B5 B4 -110.30(13) . . . . ?
B2 B1 B5 B4 100.97(12) . . . . ?
B6 B1 B5 B3 37.41(11) . . . 3_765 ?
B4 B1 B5 B3 -100.93(12) . . . 3_765 ?
B3 B1 B5 B3 -63.56(15) . . . 3_765 ?
Cl1 B1 B5 B3 148.77(11) . . . 3_765 ?
B2 B1 B5 B3 0.03(15) . . . 3_765 ?
B6 B1 B5 B2 100.95(12) . . . 3_765 ?
B4 B1 B5 B2 -37.40(11) . . . 3_765 ?
B3 B1 B5 B2 -0.03(15) . . . 3_765 ?
Cl1 B1 B5 B2 -147.70(11) . . . 3_765 ?
B2 B1 B5 B2 63.57(15) . . . 3_765 ?
B4 B1 B5 B6 -138.35(12) . . . . ?
B3 B1 B5 B6 -100.97(12) . . . . ?
Cl1 B1 B5 B6 111.36(13) . . . . ?
B2 B1 B5 B6 -37.38(11) . . . . ?
B6 B1 B5 Cl5 -111.26(13) . . . . ?
B4 B1 B5 Cl5 110.39(13) . . . . ?
B3 B1 B5 Cl5 147.76(11) . . . . ?
Cl1 B1 B5 Cl5 0.10(18) . . . . ?
B2 B1 B5 Cl5 -148.64(11) . . . . ?
B3 B4 B5 B1 -37.39(11) . . . . ?
B2 B4 B5 B1 -138.21(12) 3_765 . . . ?
B6 B4 B5 B1 -100.77(12) 3_765 . . . ?
Cl4 B4 B5 B1 109.03(13) . . . . ?
B1 B4 B5 B3 100.51(12) . . . 3_765 ?
B3 B4 B5 B3 63.12(15) . . . 3_765 ?
B2 B4 B5 B3 -37.70(11) 3_765 . . 3_765 ?
B6 B4 B5 B3 -0.26(15) 3_765 . . 3_765 ?
Cl4 B4 B5 B3 -150.46(11) . . . 3_765 ?
B1 B4 B5 B2 138.21(12) . . . 3_765 ?
B3 B4 B5 B2 100.82(12) . . . 3_765 ?
B6 B4 B5 B2 37.44(11) 3_765 . . 3_765 ?
Cl4 B4 B5 B2 -112.76(13) . . . 3_765 ?
B1 B4 B5 B6 37.17(11) . . . . ?
B3 B4 B5 B6 -0.23(15) . . . . ?
B2 B4 B5 B6 -101.04(12) 3_765 . . . ?
B6 B4 B5 B6 -63.60(15) 3_765 . . . ?
Cl4 B4 B5 B6 146.19(11) . . . . ?
B1 B4 B5 Cl5 -110.88(13) . . . . ?
B3 B4 B5 Cl5 -148.27(11) . . . . ?
B2 B4 B5 Cl5 110.91(13) 3_765 . . . ?
B6 B4 B5 Cl5 148.35(11) 3_765 . . . ?
Cl4 B4 B5 Cl5 -1.85(18) . . . . ?
B5 B1 B6 B3 -37.34(11) . . . 3_765 ?
B4 B1 B6 B3 -0.01(15) . . . 3_765 ?
B3 B1 B6 B3 63.57(15) . . . 3_765 ?
Cl1 B1 B6 B3 -147.76(11) . . . 3_765 ?
B2 B1 B6 B3 101.05(12) . . . 3_765 ?
B5 B1 B6 B2 -138.38(12) . . . . ?
B4 B1 B6 B2 -101.06(12) . . . . ?
B3 B1 B6 B2 -37.48(11) . . . . ?
Cl1 B1 B6 B2 111.19(13) . . . . ?
B5 B1 B6 B4 -100.64(12) . . . 3_765 ?
B4 B1 B6 B4 -63.32(15) . . . 3_765 ?
B3 B1 B6 B4 0.26(15) . . . 3_765 ?
Cl1 B1 B6 B4 148.93(11) . . . 3_765 ?
B2 B1 B6 B4 37.74(11) . . . 3_765 ?
B4 B1 B6 B5 37.32(11) . . . . ?
B3 B1 B6 B5 100.90(12) . . . . ?
Cl1 B1 B6 B5 -110.43(13) . . . . ?
B2 B1 B6 B5 138.38(12) . . . . ?
B5 B1 B6 Cl6 111.16(13) . . . . ?
B4 B1 B6 Cl6 148.49(11) . . . . ?
B3 B1 B6 Cl6 -147.94(11) . . . . ?
Cl1 B1 B6 Cl6 0.73(18) . . . . ?
B2 B1 B6 Cl6 -110.46(13) . . . . ?
B4 B2 B6 B1 137.67(11) 3_765 . . . ?
B5 B2 B6 B1 100.41(12) 3_765 . . . ?
B3 B2 B6 B1 37.33(11) . . . . ?
Cl2 B2 B6 B1 -110.24(13) . . . . ?
B4 B2 B6 B3 37.27(11) 3_765 . . 3_765 ?
B1 B2 B6 B3 -100.40(12) . . . 3_765 ?
B5 B2 B6 B3 0.02(15) 3_765 . . 3_765 ?
B3 B2 B6 B3 -63.07(15) . . . 3_765 ?
Cl2 B2 B6 B3 149.36(11) . . . 3_765 ?
B1 B2 B6 B4 -137.67(11) . . . 3_765 ?
B5 B2 B6 B4 -37.25(11) 3_765 . . 3_765 ?
B3 B2 B6 B4 -100.34(12) . . . 3_765 ?
Cl2 B2 B6 B4 112.09(13) . . . 3_765 ?
B4 B2 B6 B5 100.52(12) 3_765 . . . ?
B1 B2 B6 B5 -37.15(11) . . . . ?
B5 B2 B6 B5 63.26(15) 3_765 . . . ?
B3 B2 B6 B5 0.18(15) . . . . ?
Cl2 B2 B6 B5 -147.39(11) . . . . ?
B4 B2 B6 Cl6 -111.26(13) 3_765 . . . ?
B1 B2 B6 Cl6 111.07(13) . . . . ?
B5 B2 B6 Cl6 -148.51(11) 3_765 . . . ?
B3 B2 B6 Cl6 148.40(11) . . . . ?
Cl2 B2 B6 Cl6 0.83(18) . . . . ?
B4 B5 B6 B1 -37.26(11) . . . . ?
B3 B5 B6 B1 -138.03(12) 3_765 . . . ?
B2 B5 B6 B1 -100.78(12) 3_765 . . . ?
Cl5 B5 B6 B1 110.48(13) . . . . ?
B1 B5 B6 B3 138.03(12) . . . 3_765 ?
B4 B5 B6 B3 100.76(12) . . . 3_765 ?
B2 B5 B6 B3 37.25(11) 3_765 . . 3_765 ?
Cl5 B5 B6 B3 -111.49(13) . . . 3_765 ?
B1 B5 B6 B2 37.30(11) . . . . ?
B4 B5 B6 B2 0.03(15) . . . . ?
B3 B5 B6 B2 -100.73(12) 3_765 . . . ?
B2 B5 B6 B2 -63.48(15) 3_765 . . . ?
Cl5 B5 B6 B2 147.78(11) . . . . ?
B1 B5 B6 B4 100.63(12) . . . 3_765 ?
B4 B5 B6 B4 63.37(15) . . . 3_765 ?
B3 B5 B6 B4 -37.39(11) 3_765 . . 3_765 ?
B2 B5 B6 B4 -0.14(15) 3_765 . . 3_765 ?
Cl5 B5 B6 B4 -148.89(11) . . . 3_765 ?
B1 B5 B6 Cl6 -110.66(13) . . . . ?
B4 B5 B6 Cl6 -147.93(11) . . . . ?
B3 B5 B6 Cl6 111.31(13) 3_765 . . . ?
B2 B5 B6 Cl6 148.56(11) 3_765 . . . ?
Cl5 B5 B6 Cl6 -0.18(18) . . . . ?
C14 C1 C2 C7 34.3(2) . . . . ?
C8 C1 C2 C7 -147.90(15) . . . . ?
C14 C1 C2 C3 -144.16(15) . . . . ?
C8 C1 C2 C3 33.7(2) . . . . ?
C7 C2 C3 C4 -3.8(2) . . . . ?
C1 C2 C3 C4 174.73(15) . . . . ?
C2 C3 C4 C5 2.6(3) . . . . ?
C3 C4 C5 C6 0.8(3) . . . . ?
C4 C5 C6 C7 -3.0(3) . . . . ?
C5 C6 C7 C2 1.7(3) . . . . ?
C3 C2 C7 C6 1.6(2) . . . . ?
C1 C2 C7 C6 -176.88(15) . . . . ?
C14 C1 C8 C13 36.7(2) . . . . ?
C2 C1 C8 C13 -141.08(15) . . . . ?
C14 C1 C8 C9 -144.19(15) . . . . ?
C2 C1 C8 C9 38.0(2) . . . . ?
C13 C8 C9 C10 -0.1(2) . . . . ?
C1 C8 C9 C10 -179.18(14) . . . . ?
C8 C9 C10 C11 2.1(2) . . . . ?
C9 C10 C11 C12 -2.3(3) . . . . ?
C10 C11 C12 C13 0.4(3) . . . . ?
C11 C12 C13 C8 1.6(2) . . . . ?
C9 C8 C13 C12 -1.8(2) . . . . ?
C1 C8 C13 C12 177.31(15) . . . . ?
C2 C1 C14 C15 -151.09(15) . . . . ?
C8 C1 C14 C15 31.1(2) . . . . ?
C2 C1 C14 C19 28.9(2) . . . . ?
C8 C1 C14 C19 -148.87(16) . . . . ?
C19 C14 C15 C16 -0.9(2) . . . . ?
C1 C14 C15 C16 179.09(15) . . . . ?
C14 C15 C16 C17 1.8(3) . . . . ?
C15 C16 C17 C18 -0.9(3) . . . . ?
C16 C17 C18 C19 -0.8(3) . . . . ?
C17 C18 C19 C14 1.7(3) . . . . ?
C15 C14 C19 C18 -0.8(3) . . . . ?
C1 C14 C19 C18 179.20(17) . . . . ?
C20A Cl7 C20 C21 4.4(3) . . . . ?
Cl7 C20 C21 Cl8 179.80(17) . . . . ?
C21A Cl8 C21 C20 -0.4(4) . . . . ?
C20 Cl7 C20A C21A -1.1(4) . . . . ?
Cl7 C20A C21A Cl8 -177.3(3) . . . . ?
C21 Cl8 C21A C20A 3.3(3) . . . . ?
